data_7102414
loop_
_publ_author_name
'Nakanishi, War\^o'
'Hayashi, Satoko'
'Yamaguchi, Shigehiro'
'Tamao, Kohei'

_publ_section_title
;
 First Br4 four centre-six electron and Se2Br5 seven centre-ten
 electron bonds in nonionic bromine adducts of selenanthrene.
;
_journal_issue 2
_journal_name_full 'Chemical communications (Cambridge, England)'
_journal_page_first 140
_journal_page_last 141
_journal_paper_doi 10.1039/b310655a
_journal_year 2004
_chemical_formula_sum 'C48 H32 Br10 Se8'
_chemical_formula_weight 2039.50
_space_group_IT_number 4
_symmetry_cell_setting monoclinic
_symmetry_Int_Tables_number 4
_symmetry_space_group_name_Hall 'P 2yb'
_symmetry_space_group_name_H-M 'P 1 21 1'
_audit_creation_date 'Tue Sep 28 18:41:23 2003'
_audit_creation_method 'from TEXRAY.INF file'
_cell_angle_alpha 90
_cell_angle_beta 94.369(2)
_cell_angle_gamma 90
_cell_formula_units_Z 2
_cell_length_a 9.0412(2)
_cell_length_b 20.6912(6)
_cell_length_c 14.7923(4)
_cell_measurement_reflns_used 0
_cell_measurement_temperature 288.2
_cell_measurement_theta_max 0.0
_cell_measurement_theta_min 0.0
_cell_volume 2759.2000
_computing_cell_refinement 'MSC/AFC Diffractometer Control'
_computing_data_collection 'MSC/AFC Diffractometer Control'
_computing_data_reduction teXsan
_computing_publication_material teXsan
_computing_structure_refinement teXsan
_diffrn_ambient_temperature 288.2
_diffrn_measurement_device 'Rigaku RAXISII'
_diffrn_orient_matrix_UB_11 0.00000
_diffrn_orient_matrix_UB_12 0.00000
_diffrn_orient_matrix_UB_13 0.00000
_diffrn_orient_matrix_UB_21 0.00000
_diffrn_orient_matrix_UB_22 0.00000
_diffrn_orient_matrix_UB_23 0.00000
_diffrn_orient_matrix_UB_31 0.00000
_diffrn_orient_matrix_UB_32 0.00000
_diffrn_orient_matrix_UB_33 0.00000
_diffrn_radiation_detector 'Imaging Plate'
_diffrn_radiation_monochromator graphite
_diffrn_radiation_source 'Rigaku rotating anode'
_diffrn_radiation_type 'Mo K\a'
_diffrn_radiation_wavelength 0.7107
_diffrn_reflns_av_R_equivalents 0.000
_diffrn_reflns_av_sigmaI/netI 0.025
_diffrn_reflns_limit_h_max 11
_diffrn_reflns_limit_h_min 0
_diffrn_reflns_limit_k_max 26
_diffrn_reflns_limit_k_min -26
_diffrn_reflns_limit_l_max 19
_diffrn_reflns_limit_l_min -19
_diffrn_reflns_number 5744
_diffrn_reflns_reduction_process 'Lp corrections applied'
_diffrn_reflns_theta_max 0.00
_diffrn_reflns_theta_min 0.00
_diffrn_standards_decay_% 0.00
_diffrn_standards_interval_count 0
_diffrn_standards_number 0
_exptl_absorpt_coefficient_mu 12.596
_exptl_absorpt_correction_type none
_exptl_crystal_colour deep
_exptl_crystal_density_diffrn 2.455
_exptl_crystal_density_meas ?
_exptl_crystal_description prismatic
_exptl_crystal_F_000 1884.00
_exptl_crystal_size_max 0.500
_exptl_crystal_size_mid 0.100
_exptl_crystal_size_min 0.100
_refine_diff_density_max 0.94
_refine_diff_density_min -0.86
_refine_ls_abs_structure_Flack 0.0031(4)
_refine_ls_extinction_coef 0.0026(3)
_refine_ls_extinction_method
;
Zachariasen(1967) type 2 Gaussian isotropic
;
_refine_ls_goodness_of_fit_obs 1.065
_refine_ls_hydrogen_treatment noref
_refine_ls_matrix_type full
_refine_ls_number_constraints 0
_refine_ls_number_parameters 484
_refine_ls_number_reflns 4920
_refine_ls_number_restraints 0
_refine_ls_R_factor_obs 0.0380
_refine_ls_shift/esd_max 0.0180
_refine_ls_shift/esd_mean 0.0020
_refine_ls_structure_factor_coef F
_refine_ls_weighting_details 'w = 1/[\s^2^(Fo) + 0.00160|Fo|^2^]'
_refine_ls_weighting_scheme calc
_refine_ls_wR_factor_obs 0.0504
_reflns_number_observed 4920
_reflns_number_total 5744
_reflns_observed_criterion >3.0sigma(I)
_cod_data_source_file b310655a.txt
_cod_data_source_block M_(monoclinic)
_cod_depositor_comments
;
The following automatic conversions were performed:

'_refine_ls_weighting_scheme' value 'w = 1/[\s^2^(Fo) +
0.00160|Fo|^2^]' was changed to 'calc'. New tag
'_refine_ls_weighting_details' was created. The value of the new tag
was set to 'w = 1/[\s^2^(Fo) + 0.00160|Fo|^2^]'.

Automatic conversion script
Id: cif_fix_values 3143 2015-03-26 13:38:13Z robertas 
;
_cod_original_sg_symbol_H-M 'P 21         '
_cod_database_code 7102414

loop_
_symmetry_equiv_pos_as_xyz
x,y,z
-x,1/2+y,-z

loop_
_atom_site_aniso_label
_atom_site_aniso_U_11
_atom_site_aniso_U_22
_atom_site_aniso_U_33
_atom_site_aniso_U_12
_atom_site_aniso_U_13
_atom_site_aniso_U_23
Br(1) 0.0448(7) 0.0402(6) 0.0502(8) 0.0102(5) -0.0134(6) -0.0016(6)
Br(2) 0.0440(6) 0.0299(5) 0.0294(6) -0.0025(4) -0.0077(4) -0.0017(4)
Br(3) 0.0409(6) 0.0449(7) 0.0417(7) -0.0016(5) -0.0154(5) 0.0050(5)
Br(4) 0.0686(9) 0.0631(9) 0.0368(7) -0.0240(7) -0.0197(6) 0.0006(6)
Br(5) 0.0466(7) 0.0599(9) 0.0435(7) -0.0057(6) -0.0181(6) -0.0180(6)
Br(6) 0.0435(6) 0.0336(6) 0.0317(6) -0.0016(5) -0.0118(5) -0.0076(5)
Br(7) 0.0421(6) 0.0494(7) 0.0281(6) 0.0048(5) -0.0047(4) -0.0030(5)
Br(8) 0.0681(9) 0.0467(8) 0.0295(6) 0.0145(6) 0.0009(6) -0.0050(5)
Br(9) 0.0687(9) 0.0432(7) 0.0400(7) 0.0133(6) -0.0065(6) -0.0082(6)
Br(10) 0.0481(7) 0.0502(8) 0.0431(8) 0.0080(6) -0.0017(5) -0.0076(6)
Se(1) 0.0311(5) 0.0300(5) 0.0211(5) -0.0023(4) -0.0101(4) 0.0002(4)
Se(2) 0.0327(5) 0.0307(6) 0.0300(6) 0.0023(4) -0.0119(4) 0.0009(4)
Se(3) 0.0326(5) 0.0282(5) 0.0249(5) -0.0010(4) -0.0073(4) -0.0012(4)
Se(4) 0.0425(7) 0.0493(7) 0.0350(7) 0.0014(5) -0.0162(5) 0.0055(6)
Se(5) 0.0343(6) 0.0300(5) 0.0229(5) -0.0006(4) -0.0056(4) 0.0029(4)
Se(6) 0.0457(8) 0.075(1) 0.0519(9) -0.0061(7) 0.0003(6) 0.0354(8)
Se(7) 0.0354(6) 0.0301(5) 0.0285(6) 0.0016(4) -0.0082(4) 0.0022(4)
Se(8) 0.0466(8) 0.0702(10) 0.0405(8) 0.0020(6) 0.0051(6) 0.0176(7)
C(1) 0.029(3) 0.026(5) 0.034(5) -0.001(3) -0.008(3) -0.003(4)
C(2) 0.027(4) 0.029(5) 0.035(5) -0.003(4) -0.006(3) 0.003(3)
C(3) 0.029(5) 0.030(6) 0.042(6) -0.011(4) -0.003(4) 0.002(4)
C(4) 0.041(6) 0.038(6) 0.039(6) -0.002(5) 0.001(4) 0.008(5)
C(5) 0.042(5) 0.032(6) 0.044(7) 0.004(4) -0.001(4) 0.013(5)
C(6) 0.040(5) 0.035(6) 0.036(6) -0.001(4) -0.008(4) 0.008(4)
C(7) 0.026(4) 0.035(5) 0.021(2) -0.001(4) -0.016(3) -0.002(4)
C(8) 0.037(3) 0.037(6) 0.016(4) 0.009(4) -0.019(2) -0.001(4)
C(9) 0.044(5) 0.075(9) 0.018(4) 0.005(6) -0.010(4) -0.002(6)
C(10) 0.044(5) 0.067(9) 0.024(6) -0.005(6) -0.004(4) 0.002(6)
C(11) 0.024(6) 0.058(8) 0.047(6) 0.003(5) 0.007(4) -0.002(6)
C(12) 0.027(5) 0.041(6) 0.044(5) 0.009(5) -0.003(4) -0.008(5)
C(13) 0.033(3) 0.031(5) 0.023(4) -0.001(4) -0.006(2) -0.002(4)
C(14) 0.037(4) 0.033(6) 0.032(3) 0.000(4) -0.016(3) -0.009(4)
C(15) 0.037(5) 0.049(7) 0.042(6) 0.001(5) -0.010(4) 0.004(6)
C(16) 0.050(7) 0.053(8) 0.039(6) 0.003(5) 0.007(5) -0.013(5)
C(17) 0.048(5) 0.075(10) 0.025(6) -0.014(6) -0.002(4) 0.007(6)
C(18) 0.047(5) 0.046(7) 0.018(4) -0.001(5) -0.010(4) -0.004(4)
C(19) 0.045(5) 0.032(5) 0.030(6) -0.002(4) -0.007(4) 0.004(3)
C(20) 0.047(3) 0.030(6) 0.040(7) 0.005(4) -0.004(4) 0.006(4)
C(21) 0.072(7) 0.038(6) 0.029(6) 0.006(6) -0.007(5) 0.005(5)
C(22) 0.075(7) 0.043(7) 0.046(8) 0.013(6) 0.015(6) 0.009(6)
C(23) 0.066(8) 0.040(7) 0.047(8) -0.008(6) 0.017(6) 0.017(5)
C(24) 0.050(6) 0.028(6) 0.043(7) -0.008(5) 0.005(5) 0.004(4)
C(25) 0.043(4) 0.035(5) 0.018(5) 0.004(4) -0.010(4) 0.003(3)
C(26) 0.048(2) 0.041(6) 0.031(6) 0.000(4) -0.003(5) 0.015(5)
C(27) 0.087(7) 0.032(6) 0.040(7) 0.005(6) -0.007(7) 0.009(5)
C(28) 0.090(7) 0.042(7) 0.021(6) 0.013(6) -0.026(6) 0.002(5)
C(29) 0.068(8) 0.051(7) 0.031(6) 0.019(5) -0.032(5) -0.013(4)
C(30) 0.044(5) 0.056(7) 0.028(6) 0.006(6) -0.009(5) -0.003(5)
C(31) 0.029(4) 0.042(6) 0.027(5) 0.010(4) -0.002(3) 0.015(4)
C(32) 0.026(5) 0.038(6) 0.048(6) -0.001(4) -0.005(4) 0.007(4)
C(33) 0.020(5) 0.057(8) 0.046(6) -0.010(5) 0.011(4) -0.002(5)
C(34) 0.030(5) 0.059(8) 0.048(7) 0.021(5) -0.012(5) 0.002(5)
C(35) 0.035(5) 0.056(7) 0.027(6) 0.019(4) -0.013(4) -0.010(5)
C(36) 0.036(5) 0.039(6) 0.020(5) 0.000(4) -0.012(4) 0.002(4)
C(37) 0.038(4) 0.035(6) 0.035(5) 0.002(4) -0.011(4) 0.002(4)
C(38) 0.040(5) 0.032(6) 0.040(3) 0.007(4) -0.007(4) 0.004(5)
C(39) 0.039(6) 0.043(7) 0.056(7) -0.002(5) -0.005(5) -0.008(6)
C(40) 0.033(6) 0.056(8) 0.054(6) 0.002(5) -0.022(5) -0.015(6)
C(41) 0.036(5) 0.046(7) 0.054(8) 0.017(4) -0.016(4) -0.009(6)
C(42) 0.033(5) 0.042(6) 0.034(5) 0.005(4) -0.002(4) 0.002(5)
C(43) 0.048(5) 0.040(6) 0.029(6) 0.007(5) -0.006(4) 0.010(4)
C(44) 0.049(3) 0.037(6) 0.028(6) 0.003(4) 0.001(4) -0.003(4)
C(45) 0.083(8) 0.048(7) 0.030(7) 0.014(7) -0.005(6) 0.008(5)
C(46) 0.082(7) 0.051(8) 0.036(8) 0.015(7) -0.019(6) 0.016(6)
C(47) 0.063(8) 0.063(10) 0.06(1) 0.031(7) -0.014(6) 0.027(7)
C(48) 0.048(6) 0.044(7) 0.044(7) 0.008(5) -0.020(6) -0.005(5)

loop_
_atom_site_label
_atom_site_fract_x
_atom_site_fract_y
_atom_site_fract_z
_atom_site_U_iso_or_equiv
_atom_site_thermal_displace_type
_atom_site_calc_flag
_atom_site_occupancy
Br(1) 0.0791(1) 0.695(1) 0.18935(10) 0.0459(4) Uani d 1.00
Br(2) 0.3258(1) 0.472(1) 0.17422(8) 0.0349(3) Uani d 1.00
Br(3) 0.6534(1) 0.644(1) 0.42926(9) 0.0435(3) Uani d 1.00
Br(4) 0.7551(2) 0.728(1) 0.5221(1) 0.0574(4) Uani d 1.00
Br(5) 0.9023(1) 0.860(1) 0.5896(1) 0.0511(4) Uani d 1.00
Br(6) 1.1189(1) 1.007(1) 0.82516(8) 0.0370(3) Uani d 1.00
Br(7) 0.1318(1) 0.596(1) 0.96226(8) 0.0403(3) Uani d 1.00
Br(8) 0.3938(2) 0.484(1) 0.68564(9) 0.0483(4) Uani d 1.00
Br(9) 0.1244(2) 0.999(1) 0.3209(1) 0.0512(4) Uani d 1.00
Br(10) 0.3663(2) 0.853(1) 0.07096(10) 0.0474(4) Uani d 1.00
Se(1) 0.2159(1) 0.590(1) 0.18779(7) 0.0280(3) Uani d 1.00
Se(2) 0.5280(1) 0.559(1) 0.31390(8) 0.0318(3) Uani d 1.00
Se(3) 1.0240(1) 0.925(1) 0.71135(7) 0.0290(3) Uani d 1.00
Se(4) 1.3377(1) 0.863(1) 0.81591(9) 0.0432(3) Uani d 1.00
Se(5) 0.2737(1) 0.545(1) 0.82000(7) 0.0295(3) Uani d 1.00
Se(6) 0.5745(2) 0.643(1) 0.7230(1) 0.0577(5) Uani d 1.00
Se(7) 0.2347(1) 0.921(1) 0.20104(8) 0.0319(3) Uani d 1.00
Se(8) -0.0690(2) 0.844(1) 0.3273(1) 0.0523(4) Uani d 1.00
C(1) 0.407(1) 0.630(1) 0.1643(8) 0.030(2) Uani d 1.00
C(2) 0.531(1) 0.618(1) 0.2159(8) 0.031(2) Uani d 1.00
C(3) 0.660(1) 0.650(1) 0.1917(9) 0.034(3) Uani d 1.00
C(4) 0.673(1) 0.691(2) 0.1179(9) 0.039(3) Uani d 1.00
C(5) 0.555(1) 0.703(1) 0.0670(9) 0.040(3) Uani d 1.00
C(6) 0.421(1) 0.672(1) 0.0908(9) 0.038(3) Uani d 1.00
C(7) 0.205(1) 0.582(1) 0.3180(7) 0.028(2) Uani d 1.00
C(8) 0.331(1) 0.570(1) 0.3670(7) 0.031(2) Uani d 1.00
C(9) 0.311(1) 0.561(2) 0.4607(8) 0.046(3) Uani d 1.00
C(10) 0.170(1) 0.563(2) 0.5037(8) 0.045(3) Uani d 1.00
C(11) 0.047(1) 0.578(2) 0.4557(9) 0.043(3) Uani d 1.00
C(12) 0.067(1) 0.589(2) 0.3636(9) 0.038(3) Uani d 1.00
C(13) 1.219(1) 0.913(1) 0.6501(7) 0.029(2) Uani d 1.00
C(14) 1.339(1) 0.888(1) 0.6929(8) 0.035(2) Uani d 1.00
C(15) 1.476(1) 0.885(2) 0.6407(9) 0.043(3) Uani d 1.00
C(16) 1.492(2) 0.906(2) 0.5534(10) 0.047(3) Uani d 1.00
C(17) 1.366(2) 0.931(2) 0.5127(9) 0.049(4) Uani d 1.00
C(18) 1.232(1) 0.936(2) 0.5615(8) 0.038(3) Uani d 1.00
C(19) 1.019(1) 0.853(2) 0.7959(8) 0.036(3) Uani d 1.00
C(20) 1.140(1) 0.831(1) 0.8359(9) 0.039(3) Uani d 1.00
C(21) 1.123(2) 0.782(2) 0.9003(9) 0.047(3) Uani d 1.00
C(22) 0.979(2) 0.756(2) 0.923(1) 0.054(4) Uani d 1.00
C(23) 0.861(2) 0.776(2) 0.880(1) 0.050(4) Uani d 1.00
C(24) 0.877(1) 0.826(2) 0.8134(9) 0.040(3) Uani d 1.00
C(25) 0.253(1) 0.621(2) 0.7501(7) 0.033(2) Uani d 1.00
C(26) 0.366(1) 0.657(1) 0.7141(9) 0.040(2) Uani d 1.00
C(27) 0.338(2) 0.712(2) 0.662(1) 0.053(4) Uani d 1.00
C(28) 0.191(2) 0.726(2) 0.6460(9) 0.053(3) Uani d 1.00
C(29) 0.078(2) 0.690(2) 0.6836(9) 0.052(4) Uani d 1.00
C(30) 0.106(1) 0.637(2) 0.7380(9) 0.043(3) Uani d 1.00
C(31) 0.461(1) 0.557(1) 0.8735(8) 0.033(2) Uani d 1.00
C(32) 0.574(1) 0.595(1) 0.8336(9) 0.038(3) Uani d 1.00
C(33) 0.704(1) 0.598(2) 0.8788(9) 0.041(3) Uani d 1.00
C(34) 0.718(1) 0.565(2) 0.9569(9) 0.047(3) Uani d 1.00
C(35) 0.606(1) 0.526(2) 0.9940(8) 0.040(3) Uani d 1.00
C(36) 0.475(1) 0.522(2) 0.9512(8) 0.032(3) Uani d 1.00
C(37) 0.044(1) 0.902(2) 0.1547(9) 0.037(2) Uani d 1.00
C(38) -0.069(1) 0.871(1) 0.2038(9) 0.038(2) Uani d 1.00
C(39) -0.199(1) 0.859(2) 0.162(1) 0.046(3) Uani d 1.00
C(40) -0.215(1) 0.882(2) 0.076(1) 0.049(3) Uani d 1.00
C(41) -0.102(1) 0.913(2) 0.027(1) 0.046(3) Uani d 1.00
C(42) 0.031(1) 0.923(2) 0.0676(8) 0.037(3) Uani d 1.00
C(43) 0.253(1) 0.851(2) 0.2879(9) 0.040(3) Uani d 1.00
C(44) 0.133(1) 0.823(2) 0.3366(8) 0.038(2) Uani d 1.00
C(45) 0.165(2) 0.774(2) 0.3998(10) 0.054(4) Uani d 1.00
C(46) 0.307(2) 0.755(2) 0.4089(10) 0.058(4) Uani d 1.00
C(47) 0.422(2) 0.785(2) 0.359(1) 0.063(5) Uani d 1.00
C(48) 0.399(1) 0.833(2) 0.2977(10) 0.047(3) Uani d 1.00
H(1) 0.7485 0.6452 0.2296 0.0406 Uiso calc 1.00
H(2) 0.7652 0.7123 0.1058 0.0471 Uiso calc 1.00
H(3) 0.5552 0.7324 0.0159 0.0479 Uiso calc 1.00
H(4) 0.3334 0.6825 0.0532 0.0416 Uiso calc 1.00
H(5) 0.3980 0.5568 0.5002 0.0564 Uiso calc 1.00
H(6) 0.1680 0.5569 0.5668 0.0556 Uiso calc 1.00
H(7) -0.0474 0.5810 0.4806 0.0473 Uiso calc 1.00
H(8) -0.0181 0.6056 0.3273 0.0477 Uiso calc 1.00
H(9) 1.5614 0.8679 0.6719 0.0527 Uiso calc 1.00
H(10) 1.5813 0.9047 0.5246 0.0597 Uiso calc 1.00
H(11) 1.3643 0.9480 0.4524 0.0601 Uiso calc 1.00
H(12) 1.1482 0.9582 0.5312 0.0450 Uiso calc 1.00
H(13) 1.2100 0.7669 0.9317 0.0582 Uiso calc 1.00
H(14) 0.9749 0.7283 0.9700 0.0668 Uiso calc 1.00
H(15) 0.7684 0.7595 0.8900 0.0552 Uiso calc 1.00
H(16) 0.7888 0.8455 0.7815 0.0467 Uiso calc 1.00
H(17) 0.4151 0.7398 0.6382 0.0654 Uiso calc 1.00
H(18) 0.1623 0.7646 0.6091 0.0614 Uiso calc 1.00
H(19) -0.0226 0.7038 0.6699 0.0585 Uiso calc 1.00
H(20) 0.0301 0.6157 0.7656 0.0570 Uiso calc 1.00
H(21) 0.7838 0.6247 0.8581 0.0522 Uiso calc 1.00
H(22) 0.8122 0.5687 0.9900 0.0553 Uiso calc 1.00
H(23) 0.6280 0.5055 1.0493 0.0453 Uiso calc 1.00
H(24) 0.3964 0.4988 0.9725 0.0375 Uiso calc 1.00
H(25) -0.2741 0.8376 0.1886 0.0540 Uiso calc 1.00
H(26) -0.3110 0.8793 0.0441 0.0631 Uiso calc 1.00
H(27) -0.1237 0.9290 -0.0336 0.0594 Uiso calc 1.00
H(28) 0.1099 0.9449 0.0387 0.0435 Uiso calc 1.00
H(29) 0.0907 0.7575 0.4348 0.0675 Uiso calc 1.00
H(30) 0.3337 0.7231 0.4497 0.0757 Uiso calc 1.00
H(31) 0.5200 0.7701 0.3712 0.0718 Uiso calc 1.00
H(32) 0.4766 0.8546 0.2646 0.0508 Uiso calc 1.00

loop_
_atom_type_symbol
_atom_type_oxidation_number
_atom_type_number_in_cell
_atom_type_scat_dispersion_real
_atom_type_scat_dispersion_imag
_atom_type_scat_source
C 0 96 0.003 0.002
;International Tables for Crystallography
(1992, Vol. C, Tables 4.2.6.8 and 6.1.1.1)
;
H 0 64 0.000 0.000
;International Tables for Crystallography
(1992, Vol. C, Table 6.1.1.2)
;
Br 0 20 -0.290 2.459
;International Tables for Crystallography
(1992, Vol. C, Tables 4.2.6.8 and 6.1.1.1)
;
Se 0 16 -0.093 2.226
;International Tables for Crystallography
(1992, Vol. C, Tables 4.2.6.8 and 6.1.1.1)
;

loop_
_geom_angle_atom_site_label_1
_geom_angle_atom_site_label_2
_geom_angle_atom_site_label_3
_geom_angle
_geom_angle_site_symmetry_1
_geom_angle_site_symmetry_2
_geom_angle_site_symmetry_3
_geom_angle_publ_flag
Se(1) Br(2) Se(2) 68.48(4) 1_555 1_555 1_555 yes
Br(4) Br(3) Se(2) 174.03(7) 1_555 1_555 1_555 yes
Br(3) Br(4) Br(5) 162.90(8) 1_555 1_555 1_555 yes
Br(4) Br(5) Se(3) 149.85(8) 1_555 1_555 1_555 yes
Br(1) Se(1) Br(2) 172.01(6) 1_555 1_555 1_555 yes
Br(1) Se(1) C(1) 94.1(3) 1_555 1_555 1_555 yes
Br(1) Se(1) C(7) 90.1(3) 1_555 1_555 1_555 yes
Br(2) Se(1) C(1) 92.1(3) 1_555 1_555 1_555 yes
Br(2) Se(1) C(7) 92.6(3) 1_555 1_555 1_555 yes
C(1) Se(1) C(7) 108.6(4) 1_555 1_555 1_555 yes
Br(2) Se(2) Br(3) 170.00(6) 1_555 1_555 1_555 yes
Br(2) Se(2) C(2) 84.6(3) 1_555 1_555 1_555 yes
Br(2) Se(2) C(8) 80.6(3) 1_555 1_555 1_555 yes
Br(3) Se(2) C(2) 92.3(3) 1_555 1_555 1_555 yes
Br(3) Se(2) C(8) 91.3(3) 1_555 1_555 1_555 yes
C(2) Se(2) C(8) 107.0(5) 1_555 1_555 1_555 yes
Br(5) Se(3) Br(6) 170.14(7) 1_555 1_555 1_555 yes
Br(5) Se(3) C(13) 87.8(3) 1_555 1_555 1_555 yes
Br(5) Se(3) C(19) 90.9(4) 1_555 1_555 1_555 yes
Br(6) Se(3) C(13) 96.7(3) 1_555 1_555 1_555 yes
Br(6) Se(3) C(19) 96.4(4) 1_555 1_555 1_555 yes
C(13) Se(3) C(19) 104.6(5) 1_555 1_555 1_555 yes
C(14) Se(4) C(20) 108.3(5) 1_555 1_555 1_555 yes
Br(7) Se(5) Br(8) 174.12(6) 1_555 1_555 1_555 yes
Br(7) Se(5) C(25) 93.5(4) 1_555 1_555 1_555 yes
Br(7) Se(5) C(31) 94.8(4) 1_555 1_555 1_555 yes
Br(8) Se(5) C(25) 90.8(4) 1_555 1_555 1_555 yes
Br(8) Se(5) C(31) 88.4(4) 1_555 1_555 1_555 yes
C(25) Se(5) C(31) 99.7(5) 1_555 1_555 1_555 yes
C(26) Se(6) C(32) 94.4(5) 1_555 1_555 1_555 yes
Br(9) Se(7) Br(10) 173.43(7) 1_555 1_555 1_555 yes
Br(9) Se(7) C(37) 89.3(4) 1_555 1_555 1_555 yes
Br(9) Se(7) C(43) 91.5(4) 1_555 1_555 1_555 yes
Br(10) Se(7) C(37) 94.3(4) 1_555 1_555 1_555 yes
Br(10) Se(7) C(43) 93.5(4) 1_555 1_555 1_555 yes
C(37) Se(7) C(43) 96.8(5) 1_555 1_555 1_555 yes
C(38) Se(8) C(44) 93.9(5) 1_555 1_555 1_555 yes
Se(1) C(1) C(2) 121.8(9) 1_555 1_555 1_555 yes
Se(1) C(1) C(6) 121.9(8) 1_555 1_555 1_555 yes
C(2) C(1) C(6) 116(1) 1_555 1_555 1_555 yes
Se(2) C(2) C(1) 120.2(9) 1_555 1_555 1_555 yes
Se(2) C(2) C(3) 123.7(8) 1_555 1_555 1_555 yes
C(1) C(2) C(3) 116(1) 1_555 1_555 1_555 yes
C(2) C(3) C(4) 127(1) 1_555 1_555 1_555 yes
C(2) C(3) H(1) 118 1_555 1_555 1_555 no
C(4) C(3) H(1) 114 1_555 1_555 1_555 no
C(3) C(4) C(5) 117(1) 1_555 1_555 1_555 yes
C(3) C(4) H(2) 122 1_555 1_555 1_555 no
C(5) C(4) H(2) 119 1_555 1_555 1_555 no
C(4) C(5) C(6) 117(1) 1_555 1_555 1_555 yes
C(4) C(5) H(3) 121 1_555 1_555 1_555 no
C(6) C(5) H(3) 121 1_555 1_555 1_555 no
C(1) C(6) C(5) 126(1) 1_555 1_555 1_555 yes
C(1) C(6) H(4) 118 1_555 1_555 1_555 no
C(5) C(6) H(4) 115 1_555 1_555 1_555 no
Se(1) C(7) C(8) 117.0(9) 1_555 1_555 1_555 yes
Se(1) C(7) C(12) 123.6(7) 1_555 1_555 1_555 yes
C(8) C(7) C(12) 119(1) 1_555 1_555 1_555 yes
Se(2) C(8) C(7) 123.7(9) 1_555 1_555 1_555 yes
Se(2) C(8) C(9) 123.3(8) 1_555 1_555 1_555 yes
C(7) C(8) C(9) 112(1) 1_555 1_555 1_555 yes
C(8) C(9) C(10) 126(1) 1_555 1_555 1_555 yes
C(8) C(9) H(5) 116 1_555 1_555 1_555 no
C(10) C(9) H(5) 116 1_555 1_555 1_555 no
C(9) C(10) C(11) 120(1) 1_555 1_555 1_555 yes
C(9) C(10) H(6) 120 1_555 1_555 1_555 no
C(11) C(10) H(6) 119 1_555 1_555 1_555 no
C(10) C(11) C(12) 113(1) 1_555 1_555 1_555 yes
C(10) C(11) H(7) 123 1_555 1_555 1_555 no
C(12) C(11) H(7) 123 1_555 1_555 1_555 no
C(7) C(12) C(11) 127(1) 1_555 1_555 1_555 yes
C(7) C(12) H(8) 116 1_555 1_555 1_555 no
C(11) C(12) H(8) 116 1_555 1_555 1_555 no
Se(3) C(13) C(14) 122.5(9) 1_555 1_555 1_555 yes
Se(3) C(13) C(18) 120.4(8) 1_555 1_555 1_555 yes
C(14) C(13) C(18) 116(1) 1_555 1_555 1_555 yes
Se(4) C(14) C(13) 120.1(10) 1_555 1_555 1_555 yes
Se(4) C(14) C(15) 123.2(8) 1_555 1_555 1_555 yes
C(13) C(14) C(15) 116(1) 1_555 1_555 1_555 yes
C(14) C(15) C(16) 127(1) 1_555 1_555 1_555 yes
C(14) C(15) H(9) 116 1_555 1_555 1_555 no
C(16) C(15) H(9) 115 1_555 1_555 1_555 no
C(15) C(16) C(17) 113(1) 1_555 1_555 1_555 yes
C(15) C(16) H(10) 124 1_555 1_555 1_555 no
C(17) C(16) H(10) 122 1_555 1_555 1_555 no
C(16) C(17) C(18) 120(1) 1_555 1_555 1_555 yes
C(16) C(17) H(11) 120 1_555 1_555 1_555 no
C(18) C(17) H(11) 118 1_555 1_555 1_555 no
C(13) C(18) C(17) 124(1) 1_555 1_555 1_555 yes
C(13) C(18) H(12) 118 1_555 1_555 1_555 no
C(17) C(18) H(12) 116 1_555 1_555 1_555 no
Se(3) C(19) C(20) 120.6(10) 1_555 1_555 1_555 yes
Se(3) C(19) C(24) 118.4(9) 1_555 1_555 1_555 yes
C(20) C(19) C(24) 120(1) 1_555 1_555 1_555 yes
Se(4) C(20) C(19) 124(1) 1_555 1_555 1_555 yes
Se(4) C(20) C(21) 120(1) 1_555 1_555 1_555 yes
C(19) C(20) C(21) 115(1) 1_555 1_555 1_555 yes
C(20) C(21) C(22) 124(1) 1_555 1_555 1_555 yes
C(20) C(21) H(13) 115 1_555 1_555 1_555 no
C(22) C(21) H(13) 119 1_555 1_555 1_555 no
C(21) C(22) C(23) 119(1) 1_555 1_555 1_555 yes
C(21) C(22) H(14) 119 1_555 1_555 1_555 no
C(23) C(22) H(14) 120 1_555 1_555 1_555 no
C(22) C(23) C(24) 116(1) 1_555 1_555 1_555 yes
C(22) C(23) H(15) 122 1_555 1_555 1_555 no
C(24) C(23) H(15) 120 1_555 1_555 1_555 no
C(19) C(24) C(23) 122(1) 1_555 1_555 1_555 yes
C(19) C(24) H(16) 117 1_555 1_555 1_555 no
C(23) C(24) H(16) 120 1_555 1_555 1_555 no
Se(5) C(25) C(26) 127.5(9) 1_555 1_555 1_555 yes
Se(5) C(25) C(30) 109.2(10) 1_555 1_555 1_555 yes
C(26) C(25) C(30) 123(1) 1_555 1_555 1_555 yes
Se(6) C(26) C(25) 129.3(9) 1_555 1_555 1_555 yes
Se(6) C(26) C(27) 108(1) 1_555 1_555 1_555 yes
C(25) C(26) C(27) 122(1) 1_555 1_555 1_555 yes
C(26) C(27) C(28) 114(1) 1_555 1_555 1_555 yes
C(26) C(27) H(17) 124 1_555 1_555 1_555 no
C(28) C(27) H(17) 120 1_555 1_555 1_555 no
C(27) C(28) C(29) 122(1) 1_555 1_555 1_555 yes
C(27) C(28) H(18) 119 1_555 1_555 1_555 no
C(29) C(28) H(18) 118 1_555 1_555 1_555 no
C(28) C(29) C(30) 123(1) 1_555 1_555 1_555 yes
C(28) C(29) H(19) 116 1_555 1_555 1_555 no
C(30) C(29) H(19) 119 1_555 1_555 1_555 no
C(25) C(30) C(29) 114(1) 1_555 1_555 1_555 yes
C(25) C(30) H(20) 124 1_555 1_555 1_555 no
C(29) C(30) H(20) 121 1_555 1_555 1_555 no
Se(5) C(31) C(32) 124.0(8) 1_555 1_555 1_555 yes
Se(5) C(31) C(36) 108.5(8) 1_555 1_555 1_555 yes
C(32) C(31) C(36) 127.4(10) 1_555 1_555 1_555 yes
Se(6) C(32) C(31) 132.3(8) 1_555 1_555 1_555 yes
Se(6) C(32) C(33) 110.5(10) 1_555 1_555 1_555 yes
C(31) C(32) C(33) 117(1) 1_555 1_555 1_555 yes
C(32) C(33) C(34) 115(1) 1_555 1_555 1_555 yes
C(32) C(33) H(21) 122 1_555 1_555 1_555 no
C(34) C(33) H(21) 122 1_555 1_555 1_555 no
C(33) C(34) C(35) 126(1) 1_555 1_555 1_555 yes
C(33) C(34) H(22) 114 1_555 1_555 1_555 no
C(35) C(34) H(22) 118 1_555 1_555 1_555 no
C(34) C(35) C(36) 119(1) 1_555 1_555 1_555 yes
C(34) C(35) H(23) 118 1_555 1_555 1_555 no
C(36) C(35) H(23) 121 1_555 1_555 1_555 no
C(31) C(36) C(35) 113(1) 1_555 1_555 1_555 yes
C(31) C(36) H(24) 122 1_555 1_555 1_555 no
C(35) C(36) H(24) 123 1_555 1_555 1_555 no
Se(7) C(37) C(38) 125.6(9) 1_555 1_555 1_555 yes
Se(7) C(37) C(42) 107.2(9) 1_555 1_555 1_555 yes
C(38) C(37) C(42) 127(1) 1_555 1_555 1_555 yes
Se(8) C(38) C(37) 131.4(9) 1_555 1_555 1_555 yes
Se(8) C(38) C(39) 109(1) 1_555 1_555 1_555 yes
C(37) C(38) C(39) 119(1) 1_555 1_555 1_555 yes
C(38) C(39) C(40) 114(1) 1_555 1_555 1_555 yes
C(38) C(39) H(25) 123 1_555 1_555 1_555 no
C(40) C(39) H(25) 122 1_555 1_555 1_555 no
C(39) C(40) C(41) 126(1) 1_555 1_555 1_555 yes
C(39) C(40) H(26) 117 1_555 1_555 1_555 no
C(41) C(40) H(26) 115 1_555 1_555 1_555 no
C(40) C(41) C(42) 120(1) 1_555 1_555 1_555 yes
C(40) C(41) H(27) 121 1_555 1_555 1_555 no
C(42) C(41) H(27) 118 1_555 1_555 1_555 no
C(37) C(42) C(41) 112(1) 1_555 1_555 1_555 yes
C(37) C(42) H(28) 123 1_555 1_555 1_555 no
C(41) C(42) H(28) 123 1_555 1_555 1_555 no
Se(7) C(43) C(44) 126.7(9) 1_555 1_555 1_555 yes
Se(7) C(43) C(48) 108.2(10) 1_555 1_555 1_555 yes
C(44) C(43) C(48) 125(1) 1_555 1_555 1_555 yes
Se(8) C(44) C(43) 128.6(9) 1_555 1_555 1_555 yes
Se(8) C(44) C(45) 111(1) 1_555 1_555 1_555 yes
C(43) C(44) C(45) 119(1) 1_555 1_555 1_555 yes
C(44) C(45) C(46) 115(1) 1_555 1_555 1_555 yes
C(44) C(45) H(29) 121 1_555 1_555 1_555 no
C(46) C(45) H(29) 123 1_555 1_555 1_555 no
C(45) C(46) C(47) 123(1) 1_555 1_555 1_555 yes
C(45) C(46) H(30) 118 1_555 1_555 1_555 no
C(47) C(46) H(30) 118 1_555 1_555 1_555 no
C(46) C(47) C(48) 124(1) 1_555 1_555 1_555 yes
C(46) C(47) H(31) 118 1_555 1_555 1_555 no
C(48) C(47) H(31) 116 1_555 1_555 1_555 no
C(43) C(48) C(47) 111(1) 1_555 1_555 1_555 yes
C(43) C(48) H(32) 121 1_555 1_555 1_555 no
C(47) C(48) H(32) 126 1_555 1_555 1_555 no

loop_
_geom_bond_atom_site_label_1
_geom_bond_atom_site_label_2
_geom_bond_distance
_geom_bond_site_symmetry_1
_geom_bond_site_symmetry_2
_geom_bond_publ_flag
Br(1) Se(1) 2.511(2) 1_555 1_555 yes
Br(2) Se(1) 2.641(2) 1_555 1_555 yes
Br(2) Se(2) 3.206(2) 1_555 1_555 yes
Br(3) Br(4) 2.361(2) 1_555 1_555 yes
Br(3) Se(2) 2.641(2) 1_555 1_555 yes
Br(4) Br(5) 3.161(2) 1_555 1_555 yes
Br(5) Se(3) 2.447(2) 1_555 1_555 yes
Br(6) Se(3) 2.493(2) 1_555 1_555 yes
Br(7) Se(5) 2.762(2) 1_555 1_555 yes
Br(8) Se(5) 2.651(2) 1_555 1_555 yes
Br(9) Se(7) 2.647(2) 1_555 1_555 yes
Br(10) Se(7) 2.734(2) 1_555 1_555 yes
Se(1) C(1) 1.98(1) 1_555 1_555 yes
Se(1) C(7) 1.94(1) 1_555 1_555 yes
Se(2) C(2) 1.89(1) 1_555 1_555 yes
Se(2) C(8) 2.01(1) 1_555 1_555 yes
Se(3) C(13) 2.06(1) 1_555 1_555 yes
Se(3) C(19) 1.95(1) 1_555 1_555 yes
Se(4) C(14) 1.89(1) 1_555 1_555 yes
Se(4) C(20) 1.95(1) 1_555 1_555 yes
Se(5) C(25) 1.89(1) 1_555 1_555 yes
Se(5) C(31) 1.83(1) 1_555 1_555 yes
Se(6) C(26) 1.90(1) 1_555 1_555 yes
Se(6) C(32) 1.91(1) 1_555 1_555 yes
Se(7) C(37) 1.85(1) 1_555 1_555 yes
Se(7) C(43) 1.93(1) 1_555 1_555 yes
Se(8) C(38) 1.91(1) 1_555 1_555 yes
Se(8) C(44) 1.87(1) 1_555 1_555 yes
C(1) C(2) 1.33(1) 1_555 1_555 yes
C(1) C(6) 1.40(2) 1_555 1_555 yes
C(2) C(3) 1.41(2) 1_555 1_555 yes
C(3) C(4) 1.40(2) 1_555 1_555 yes
C(4) C(5) 1.28(2) 1_555 1_555 yes
C(5) C(6) 1.43(2) 1_555 1_555 yes
C(7) C(8) 1.33(1) 1_555 1_555 yes
C(7) C(12) 1.48(2) 1_555 1_555 yes
C(8) C(9) 1.42(2) 1_555 1_555 yes
C(9) C(10) 1.47(2) 1_555 1_555 yes
C(10) C(11) 1.31(2) 1_555 1_555 yes
C(11) C(12) 1.41(2) 1_555 1_555 yes
C(13) C(14) 1.32(1) 1_555 1_555 yes
C(13) C(18) 1.40(2) 1_555 1_555 yes
C(14) C(15) 1.51(2) 1_555 1_555 yes
C(15) C(16) 1.38(2) 1_555 1_555 yes
C(16) C(17) 1.35(2) 1_555 1_555 yes
C(17) C(18) 1.46(2) 1_555 1_555 yes
C(19) C(20) 1.29(2) 1_555 1_555 yes
C(19) C(24) 1.44(2) 1_555 1_555 yes
C(20) C(21) 1.40(2) 1_555 1_555 yes
C(21) C(22) 1.46(2) 1_555 1_555 yes
C(22) C(23) 1.27(2) 1_555 1_555 yes
C(23) C(24) 1.44(2) 1_555 1_555 yes
C(25) C(26) 1.41(2) 1_555 1_555 yes
C(25) C(30) 1.37(2) 1_555 1_555 yes
C(26) C(27) 1.38(2) 1_555 1_555 yes
C(27) C(28) 1.36(2) 1_555 1_555 yes
C(28) C(29) 1.42(2) 1_555 1_555 yes
C(29) C(30) 1.37(2) 1_555 1_555 yes
C(31) C(32) 1.45(2) 1_555 1_555 yes
C(31) C(36) 1.36(2) 1_555 1_555 yes
C(32) C(33) 1.30(2) 1_555 1_555 yes
C(33) C(34) 1.35(2) 1_555 1_555 yes
C(34) C(35) 1.43(2) 1_555 1_555 yes
C(35) C(36) 1.30(1) 1_555 1_555 yes
C(37) C(38) 1.45(2) 1_555 1_555 yes
C(37) C(42) 1.36(2) 1_555 1_555 yes
C(38) C(39) 1.31(2) 1_555 1_555 yes
C(39) C(40) 1.36(2) 1_555 1_555 yes
C(40) C(41) 1.44(2) 1_555 1_555 yes
C(41) C(42) 1.32(2) 1_555 1_555 yes
C(43) C(44) 1.47(2) 1_555 1_555 yes
C(43) C(48) 1.38(2) 1_555 1_555 yes
C(44) C(45) 1.39(2) 1_555 1_555 yes
C(45) C(46) 1.34(2) 1_555 1_555 yes
C(46) C(47) 1.45(2) 1_555 1_555 yes
C(47) C(48) 1.36(2) 1_555 1_555 yes

loop_
_geom_contact_atom_site_label_1
_geom_contact_atom_site_label_2
_geom_contact_distance
_geom_contact_site_symmetry_1
_geom_contact_site_symmetry_2
Br(1) Se(1) 2.511(2) 1_555 1_555
Br(2) Se(1) 2.641(2) 1_555 1_555
Br(2) Se(2) 3.206(2) 1_555 1_555
Br(3) Se(2) 2.641(2) 1_555 1_555
Br(4) Br(5) 3.161(2) 1_555 1_555
Br(7) Se(5) 2.762(2) 1_555 1_555
Br(8) Se(5) 2.651(2) 1_555 1_555
Br(9) Se(7) 2.647(2) 1_555 1_555
Br(10) Se(7) 2.734(2) 1_555 1_555
Br(1) C(44) 3.44(1) 1_555 1_555
Br(1) C(45) 3.55(2) 1_555 1_555
Br(2) C(24) 3.55(1) 1_555 2_646
Br(6) Se(1) 3.469(2) 1_555 2_656
Br(6) C(35) 3.53(1) 1_555 2_757
Br(6) C(12) 3.57(1) 1_555 2_656
Br(6) C(3) 3.59(1) 1_555 2_756
Br(7) Se(1) 3.367(2) 1_555 1_556
Br(7) C(6) 3.49(1) 1_555 1_556
Br(10) C(21) 3.54(2) 1_555 1_454
Br(10) C(5) 3.55(1) 1_555 1_555
C(4) C(34) 3.58(2) 1_555 1_554
C(20) C(28) 3.60(2) 1_555 1_655
C(23) C(41) 3.57(2) 1_555 1_656
